data_7709820
loop_
_publ_author_name
'Becker, Christian'
'Schwabedissen, Jan'
'Neumann, Beate'
'Stammler, Hans-Georg'
'Mitzel, Norbert W.'

_publ_section_title
;
 Frustrated Lewis pair chemistry of hydride sponges
;
_journal_name_full 'Dalton Transactions'
_journal_paper_doi 10.1039/D2DT00585A
_journal_year 2022
_chemical_formula_moiety 'C14 H19 N2, C14 H20 B2 N'
_chemical_formula_sum 'C28 H39 B2 N3'
_chemical_formula_weight 439.24
_space_group_crystal_system monoclinic
_space_group_IT_number 14
_space_group_name_Hall '-P 2yn'
_space_group_name_H-M_alt 'P 1 21/n 1'
_atom_sites_solution_hydrogens mixed
_atom_sites_solution_primary dual
_audit_creation_date 2018-06-08
_audit_creation_method
;
Olex2 1.2
(compiled 2018.05.29 svn.r3508 for OlexSys, GUI svn.r5506)
;
_audit_update_record
;
2022-02-11 deposited with the CCDC.	2022-03-17 downloaded from the CCDC.
;
_cell_angle_alpha 90
_cell_angle_beta 108.630(3)
_cell_angle_gamma 90
_cell_formula_units_Z 12
_cell_length_a 12.0261(3)
_cell_length_b 41.6493(15)
_cell_length_c 16.3643(4)
_cell_measurement_reflns_used 29132
_cell_measurement_temperature 100.0(1)
_cell_measurement_theta_max 75.7250
_cell_measurement_theta_min 2.9870
_cell_volume 7767.0(4)
_computing_cell_refinement 'CrysAlisPro 1.171.38.46 (Rigaku OD, 2015)'
_computing_data_collection 'CrysAlisPro 1.171.38.46 (Rigaku OD, 2015)'
_computing_data_reduction 'CrysAlisPro 1.171.38.46 (Rigaku OD, 2015)'
_computing_molecular_graphics 'Olex2 (Dolomanov et al., 2009)'
_computing_publication_material 'Olex2 (Dolomanov et al., 2009)'
_computing_structure_refinement 'ShelXL (Sheldrick, 2015)'
_computing_structure_solution 'ShelXT (Sheldrick, 2015)'
_diffrn_ambient_environment N~2~
_diffrn_ambient_temperature 100.0(1)
_diffrn_detector 'CCD plate'
_diffrn_detector_area_resol_mean 5.3114
_diffrn_detector_type Atlas
_diffrn_measured_fraction_theta_full 1.000
_diffrn_measured_fraction_theta_max 0.968
_diffrn_measurement_details
;
List of Runs (angles in degrees, time in seconds):

  # Type    Start    End  Width  t~exp~   \w     \q     \k     \f   Frames
#--------------------------------------------------------------------------
  1  \w    -48.00 -16.00   1.00   20.00    --  -38.25 -38.00-150.00   32
  2  \w    -42.00 -12.00   1.00   20.00    --  -38.25 -57.00 -60.00   30
  3  \w    -55.00  -2.00   1.00   20.00    --  -38.25 -77.00  60.00   53
  4  \w    -86.00 -48.00   1.00   20.00    --  -38.25 -77.00 -30.00   38
  5  \w    -67.00  36.00   1.00   20.00    --  -38.25  57.00 -90.00  103
  6  \w    -61.00  -7.00   1.00   20.00    --  -38.25 -38.00 120.00   54
  7  \w   -113.00 -42.00   1.00   20.00    --  -38.25-178.00   0.00   71
  8  \w   -107.00 -59.00   1.00   20.00    --  -38.25 -57.00  90.00   48
  9  \w    -80.00 -11.00   1.00   20.00    --  -38.25 -77.00-150.00   69
 10  \w   -129.00 -42.00   1.00   20.00    --  -38.25 178.00-120.00   87
 11  \w   -113.00 -43.00   1.00   20.00    --  -38.25 -57.00 -60.00   70
 12  \w    -54.00 -12.00   1.00   20.00    --  -38.25 -38.00   0.00   42
 13  \w   -118.00 -72.00   1.00   20.00    --  -38.25 -77.00  60.00   46
 14  \w   -131.00 -35.00   1.00   20.00    --  -38.25-178.00  60.00   96
 15  \w   -106.00 -51.00   1.00   20.00    --  -38.25 178.00 -60.00   55
 16  \w    -42.00  -2.00   1.00   20.00    --  -38.25 -77.00 -30.00   40
 17  \w   -117.00 -59.00   1.00   20.00    --  -38.25 -38.00   0.00   58
 18  \w   -111.00 -63.00   1.00   20.00    --  -38.25 -38.00 120.00   48
 19  \w   -117.00 -50.00   1.00   20.00    --  -38.25 -38.00-150.00   67
 20  \w   -115.00 -87.00   1.00   20.00    --  -38.25 -77.00-150.00   28
 21  \w   -117.00 -69.00   1.00   20.00    --  -38.25 -77.00 -90.00   48
 22  \w    -57.00  -2.00   1.00   20.00    --  -38.25 -77.00 -90.00   55
 23  \w    -56.00  -6.00   1.00   20.00    --  -38.25 -57.00  90.00   50
 24  \w     -1.00  24.00   1.00   20.00    --   38.25  96.00 160.55   25
 25  \w     27.00  70.00   1.00   20.00    --   38.25 -99.00 -60.00   43
 26  \w    119.00 145.00   1.00   60.00    --  115.00  67.00  20.49   26
 27  \w     80.00 106.00   1.00   60.00    --  115.00  70.00   4.66   26
 28  \w    110.00 177.00   1.00   60.00    --  115.00  73.00 -33.59   67
 29  \w     38.00  81.00   1.00   60.00    --  115.00-126.00   4.96   43
 30  \w     96.00 122.00   1.00   60.00    --  115.00-126.00   4.96   26
 31  \w     80.00 106.00   1.00   60.00    --  115.00  67.00  20.49   26
 32  \w     82.00 122.00   1.00   60.00    --  115.00  59.00-111.38   40
 33  \w     80.00 107.00   1.00   60.00    --  115.00  73.00 -33.59   27
 34  \w     80.00 106.00   1.00   60.00    --  115.00  74.00-110.33   26
 35  \w     80.00 106.00   1.00   60.00    --  115.00  67.00 -60.35   26
 36  \w     81.00 117.00   1.00   60.00    --  115.00  68.00-146.37   36
 37  \w     83.00 109.00   1.00   60.00    --  115.00  55.00 -38.55   26
 38  \w     83.00 109.00   1.00   60.00    --  115.00  50.00-111.05   26
 39  \w     82.00 111.00   1.00   60.00    --  115.00  57.00 -18.96   29
 40  \w     82.00 108.00   1.00   60.00    --  115.00  58.00 -30.59   26
 41  \w     80.00 106.00   1.00   60.00    --  115.00  71.00 148.14   26
 42  \w    114.00 178.00   1.00   60.00    --  115.00  77.00-180.00   64
 43  \w     79.00 105.00   1.00   60.00    --  115.00  77.00-180.00   26
 44  \w     80.00 175.00   1.00   60.00    --  115.00  69.00 159.35   95
 45  \w    147.00 174.00   1.00   60.00    --  115.00  66.00 124.14   27
 46  \w     82.00 155.00   1.00   60.00    --  115.00  61.00  60.00   73
 47  \w     35.00 116.00   1.00   60.00    --  115.00-111.00 150.00   81
 48  \w     79.00 175.00   1.00   60.00    --  115.00  77.00 -90.00   96
 49  \w     82.00 110.00   1.00   60.00    --  115.00  61.00-150.00   28
 50  \w     32.00  64.00   1.00   60.00    --  115.00 -77.00-120.00   32
 51  \w     78.00 150.00   1.00   60.00    --  115.00 -77.00-120.00   72
 52  \w     79.00 172.00   1.00   60.00    --  115.00  77.00  30.00   93
 53  \w     82.00 108.00   1.00   60.00    --  115.00  61.00 120.00   26
 54  \w     82.00 108.00   1.00   60.00    --  115.00  61.00-180.00   26
 55  \w     79.00 105.00   1.00   60.00    --  115.00  77.00 -30.00   26
 56  \w     84.00 110.00   1.00   60.00    --  115.00  45.00  90.00   26
 57  \w    140.00 173.00   1.00   60.00    --  115.00  45.00  90.00   33
 58  \w     84.00 110.00   1.00   60.00    --  115.00  45.00-150.00   26
 59  \w     79.00 178.00   1.00   60.00    --  115.00  77.00  60.00   99
 60  \w     82.00 177.00   1.00   60.00    --  115.00  61.00   0.00   95
 61  \w     80.00 108.00   1.00   60.00    --  115.00  67.00 -93.29   28
 62  \w     79.00 105.00   1.00   60.00    --  115.00  77.00 120.00   26
 63  \w     50.00 112.00   1.00   60.00    --  115.00-111.00-120.00   62
 64  \w     83.00 109.00   1.00   60.00    --  115.00  53.00 106.99   26
 65  \w    118.00 144.00   1.00   60.00    --  115.00  66.00 124.14   26
 66  \w     81.00 107.00   1.00   60.00    --  115.00  62.00   6.90   26
 67  \w     43.00 150.00   1.00   60.00    --  115.00 -77.00 150.00  107
 68  \w     33.00 101.00   1.00   60.00    --  115.00 -94.00  30.00   68
 69  \w    127.00 152.00   1.00   60.00    --  115.00  73.00  91.99   25
 70  \w     79.00 105.00   1.00   60.00    --  115.00  77.00-120.00   26
 71  \w     82.00 108.00   1.00   60.00    --  115.00  61.00 150.00   26
 72  \w     80.00 106.00   1.00   60.00    --  115.00  73.00  91.99   26
 73  \w     80.00 106.00   1.00   60.00    --  115.00  66.00 124.14   26
 74  \w     82.00 108.00   1.00   60.00    --  115.00  61.00 -60.00   26
 75  \w     82.00 108.00   1.00   60.00    --  115.00  61.00  90.00   26
 76  \w     77.00 153.00   1.00   60.00    --  115.00  30.00 150.00   76
 77  \w     79.00 177.00   1.00   60.00    --  115.00  77.00 -60.00   98
 78  \w    153.00 178.00   1.00   60.00    --  115.00  70.00-116.95   25
 79  \w     82.00 108.00   1.00   60.00    --  115.00  61.00-120.00   26
 80  \w     77.00 103.00   1.00   60.00    --  115.00  30.00-180.00   26
 81  \w     84.00 116.00   1.00   60.00    --  115.00-111.00  90.00   32
 82  \w     34.00  79.00   1.00   60.00    --  115.00-111.00  90.00   45
 83  \w     80.00 106.00   1.00   60.00    --  115.00  70.00-116.95   26
 84  \w    136.00 162.00   1.00   60.00    --  115.00  59.00-111.38   26
 85  \w     82.00 108.00   1.00   60.00    --  115.00  60.00  21.57   26
 86  \w     82.00 147.00   1.00   60.00    --  115.00  59.00-130.00   65
 87  \w    104.00 177.00   1.00   60.00    --  115.00 111.00-150.00   73
 88  \w     79.00 109.00   1.00   60.00    --  115.00  65.00  32.41   30
;
_diffrn_measurement_device 'four-circle diffractometer'
_diffrn_measurement_device_type 'SuperNova, Dual, Cu at zero, Atlas'
_diffrn_measurement_method '\w scans'
_diffrn_orient_matrix_type 'CrysAlisPro convention (1999,Acta A55,543-557)'
_diffrn_orient_matrix_UB_11 -0.1317921000
_diffrn_orient_matrix_UB_12 -0.0003443000
_diffrn_orient_matrix_UB_13 -0.0516581000
_diffrn_orient_matrix_UB_21 0.0298493000
_diffrn_orient_matrix_UB_22 -0.0024909000
_diffrn_orient_matrix_UB_23 -0.0846485000
_diffrn_orient_matrix_UB_31 -0.0006590000
_diffrn_orient_matrix_UB_32 -0.0368949000
_diffrn_orient_matrix_UB_33 0.0064442000
_diffrn_radiation_monochromator mirror
_diffrn_radiation_probe x-ray
_diffrn_radiation_type CuK\a
_diffrn_radiation_wavelength 1.54184
_diffrn_reflns_av_R_equivalents 0.0718
_diffrn_reflns_av_unetI/netI 0.0302
_diffrn_reflns_Laue_measured_fraction_full 1.000
_diffrn_reflns_Laue_measured_fraction_max 0.968
_diffrn_reflns_limit_h_max 15
_diffrn_reflns_limit_h_min -15
_diffrn_reflns_limit_k_max 43
_diffrn_reflns_limit_k_min -52
_diffrn_reflns_limit_l_max 20
_diffrn_reflns_limit_l_min -20
_diffrn_reflns_number 156033
_diffrn_reflns_point_group_measured_fraction_full 1.000
_diffrn_reflns_point_group_measured_fraction_max 0.968
_diffrn_reflns_theta_full 67.684
_diffrn_reflns_theta_max 78.540
_diffrn_reflns_theta_min 3.041
_diffrn_source 'micro-focus sealed X-ray tube'
_diffrn_source_type 'SuperNova (Cu) X-ray Source'
_exptl_absorpt_coefficient_mu 0.486
_exptl_absorpt_correction_T_max 1.00000
_exptl_absorpt_correction_T_min 0.51715
_exptl_absorpt_correction_type multi-scan
_exptl_absorpt_process_details
;
CrysAlisPro 1.171.38.46 (Rigaku Oxford Diffraction, 2015)
Empirical absorption correction using spherical harmonics,
 implemented in SCALE3 ABSPACK scaling algorithm.
;
_exptl_crystal_colour 'clear colourless'
_exptl_crystal_colour_lustre clear
_exptl_crystal_colour_primary colourless
_exptl_crystal_density_diffrn 1.127
_exptl_crystal_description needle
_exptl_crystal_F_000 2856
_exptl_crystal_size_max 0.3
_exptl_crystal_size_mid 0.1
_exptl_crystal_size_min 0.08
_refine_diff_density_max 0.331
_refine_diff_density_min -0.323
_refine_diff_density_rms 0.057
_refine_ls_extinction_method none
_refine_ls_goodness_of_fit_ref 1.073
_refine_ls_hydrogen_treatment mixed
_refine_ls_matrix_type full
_refine_ls_number_parameters 947
_refine_ls_number_reflns 16176
_refine_ls_number_restraints 0
_refine_ls_restrained_S_all 1.073
_refine_ls_R_factor_all 0.0916
_refine_ls_R_factor_gt 0.0800
_refine_ls_shift/su_max 0.001
_refine_ls_shift/su_mean 0.000
_refine_ls_structure_factor_coef Fsqd
_refine_ls_weighting_details 'w=1/[\s^2^(Fo^2^)+(0.0793P)^2^+9.5508P] where P=(Fo^2^+2Fc^2^)/3'
_refine_ls_weighting_scheme calc
_refine_ls_wR_factor_gt 0.2069
_refine_ls_wR_factor_ref 0.2158
_reflns_Friedel_coverage 0.000
_reflns_number_gt 13161
_reflns_number_total 16176
_reflns_threshold_expression 'I > 2\s(I)'
_cod_data_source_file d2dt00585a2.cif
_cod_data_source_block '[1-NH2][3-H]'
_cod_original_cell_volume 7767.1(4)
_cod_database_code 7709820
_shelx_shelxl_version_number 2016/6
_chemical_oxdiff_formula 'C28 H33 B2 N3'
_shelx_space_group_comment
;
The symmetry employed for this shelxl refinement is uniquely defined
by the following loop, which should always be used as a source of
symmetry information in preference to the above space-group names.
They are only intended as comments.
;
_shelx_estimated_absorpt_t_max 0.962
_shelx_estimated_absorpt_t_min 0.868
_reflns_odcompleteness_completeness 99.99
_reflns_odcompleteness_iscentric 1
_reflns_odcompleteness_theta 71.98
_olex2_refinement_description
;
1. Fixed Uiso
 At 1.2 times of:
  All C(H) groups, All N(H) groups, All N(H,H) groups
 At 1.5 times of:
  All C(H,H,H) groups
2.a Aromatic/amide H refined with riding coordinates:
 C5(H5), C6(H6), C7(H7), C14(H14), C15(H15), C16(H16), C21(H21), C22(H22),
 C23(H23), C30(H30), C31(H31), C32(H32), C37(H37), C38(H38), C39(H39), C46(H46),
  C47(H47), C48(H48), C52(H52), C53(H53), C54(H54), C56(H56), C57(H57),
 C58(H58), C69(H69), C70(H70), C71(H71), C73(H73), C74(H74), C75(H75), C86(H86),
  C87(H87), C88(H88), C97(H97), C98(H98), C99(H99)
2.b Idealised Me refined as rotating group:
 C3(H3A,H3B,H3C), C4(H4A,H4B,H4C), C12(H12A,H12B,H12C), C13(H13A,H13B,H13C),
 C19(H19A,H19B,H19C), C20(H20A,H20B,H20C), C28(H28A,H28B,H28C), C29(H29A,H29B,
 H29C), C35(H35A,H35B,H35C), C36(H36A,H36B,H36C), C44(H44B,H44A,H44C), C45(H45A,
 H45B,H45C), C62(H62A,H62B,H62C), C63(H63A,H63B,H63C), C64(H64A,H64B,H64C),
 C65(H65A,H65B,H65C), C79(H79A,H79B,H79C), C80(H80A,H80B,H80C), C81(H81A,H81B,
 H81C), C82(H82A,H82B,H82C), C93(H93A,H93B,H93C), C94(H94A,H94B,H94C), C95(H95A,
 H95B,H95C), C96(H96A,H96B,H96C)
;
_olex2_date_sample_data_collection 2018-04-04
_olex2_submission_special_instructions 'No special instructions were received'
_oxdiff_exptl_absorpt_empirical_details
;
Empirical correction (ABSPACK) includes:
- Absorption correction using spherical harmonics
- Frame scaling
;
_oxdiff_exptl_absorpt_empirical_full_max 1.714
_oxdiff_exptl_absorpt_empirical_full_min 0.467

loop_
_space_group_symop_operation_xyz
'x, y, z'
'-x+1/2, y+1/2, -z+1/2'
'-x, -y, -z'
'x-1/2, -y-1/2, z-1/2'

loop_
_atom_site_label
_atom_site_type_symbol
_atom_site_fract_x
_atom_site_fract_y
_atom_site_fract_z
_atom_site_U_iso_or_equiv
_atom_site_adp_type
_atom_site_occupancy
_atom_site_site_symmetry_order
_atom_site_calc_flag
_atom_site_refinement_flags_posn
_atom_site_refinement_flags_adp
_atom_site_refinement_flags_occupancy
_atom_site_disorder_assembly
_atom_site_disorder_group
N2 N 0.53098(18) 0.52044(5) 0.78255(12) 0.0276(4) Uani 1 1 d . . . . .
H2 H 0.612(3) 0.5278(9) 0.837(2) 0.071(12) Uiso 1 1 d . . . . .
N11 N 0.71596(17) 0.52254(5) 0.91527(12) 0.0277(4) Uani 1 1 d . . . . .
N18 N 0.91751(18) 0.68620(5) 0.68665(12) 0.0271(4) Uani 1 1 d . . . . .
H18 H 0.834(3) 0.6930(9) 0.637(2) 0.066(11) Uiso 1 1 d . . . . .
N27 N 0.72770(17) 0.69119(5) 0.55919(12) 0.0265(4) Uani 1 1 d . . . . .
N34 N 0.66080(17) 0.85745(5) 0.87801(12) 0.0263(4) Uani 1 1 d . . . . .
H34 H 0.576(4) 0.8612(10) 0.816(3) 0.086(13) Uiso 1 1 d . . . . .
N43 N 0.46974(17) 0.85489(5) 0.75146(12) 0.0267(4) Uani 1 1 d . . . . .
N60 N 0.89989(18) 0.50502(5) 0.60580(13) 0.0271(4) Uani 1 1 d . . . . .
H60A H 0.882(2) 0.5229(7) 0.6300(18) 0.033 Uiso 1 1 d R . . . .
H60B H 0.931(2) 0.5131(7) 0.5667(19) 0.033 Uiso 1 1 d R . . . .
N77 N 0.53279(18) 0.67121(5) 0.86027(12) 0.0259(4) Uani 1 1 d . . . . .
H77A H 0.498(2) 0.6793(7) 0.8983(18) 0.031 Uiso 1 1 d R . . . .
H77B H 0.551(2) 0.6887(7) 0.8384(18) 0.031 Uiso 1 1 d R . . . .
N91 N 0.84611(18) 0.83804(5) 0.57862(13) 0.0284(4) Uani 1 1 d . . . . .
H91A H 0.882(3) 0.8468(7) 0.5412(19) 0.034 Uiso 1 1 d R . . . .
H91B H 0.831(2) 0.8553(7) 0.6061(18) 0.028(7) Uiso 1 1 d . . . . .
C1 C 0.5005(2) 0.48942(5) 0.81246(14) 0.0260(5) Uani 1 1 d . . . . .
C3 C 0.4408(2) 0.54567(6) 0.77642(17) 0.0369(6) Uani 1 1 d . . . . .
H3A H 0.367637 0.539756 0.731580 0.055 Uiso 1 1 calc GR . . . .
H3B H 0.468871 0.566269 0.761702 0.055 Uiso 1 1 calc GR . . . .
H3C H 0.426538 0.547560 0.831934 0.055 Uiso 1 1 calc GR . . . .
C4 C 0.5588(2) 0.51760(6) 0.70027(15) 0.0343(5) Uani 1 1 d . . . . .
H4A H 0.620046 0.501380 0.706815 0.051 Uiso 1 1 calc GR . . . .
H4B H 0.586525 0.538356 0.686206 0.051 Uiso 1 1 calc GR . . . .
H4C H 0.488045 0.511211 0.653748 0.051 Uiso 1 1 calc GR . . . .
C5 C 0.4017(2) 0.47330(6) 0.76516(16) 0.0322(5) Uani 1 1 d . . . . .
H5 H 0.351288 0.482413 0.713324 0.039 Uiso 1 1 calc R . . . .
C6 C 0.3748(2) 0.44316(6) 0.79341(17) 0.0353(5) Uani 1 1 d . . . . .
H6 H 0.306261 0.432025 0.760381 0.042 Uiso 1 1 calc R . . . .
C7 C 0.4465(2) 0.42988(6) 0.86772(16) 0.0325(5) Uani 1 1 d . . . . .
H7 H 0.427199 0.409583 0.886053 0.039 Uiso 1 1 calc R . . . .
C8 C 0.5491(2) 0.44594(6) 0.91779(14) 0.0274(5) Uani 1 1 d . . . . .
C9 C 0.5787(2) 0.47648(5) 0.89071(14) 0.0254(4) Uani 1 1 d . . . . .
C10 C 0.6837(2) 0.49173(5) 0.94319(15) 0.0276(5) Uani 1 1 d . . . . .
C12 C 0.7118(2) 0.54917(6) 0.97399(16) 0.0364(6) Uani 1 1 d . . . . .
H12A H 0.634680 0.549549 0.982401 0.055 Uiso 1 1 calc GR . . . .
H12B H 0.725005 0.569587 0.948778 0.055 Uiso 1 1 calc GR . . . .
H12C H 0.772881 0.546028 1.029708 0.055 Uiso 1 1 calc GR . . . .
C13 C 0.8298(2) 0.52114(6) 0.89813(18) 0.0379(6) Uani 1 1 d . . . . .
H13A H 0.893402 0.517858 0.952500 0.057 Uiso 1 1 calc GR . . . .
H13B H 0.842580 0.541350 0.871748 0.057 Uiso 1 1 calc GR . . . .
H13C H 0.828661 0.503304 0.858822 0.057 Uiso 1 1 calc GR . . . .
C14 C 0.7530(2) 0.47759(6) 1.01753(15) 0.0330(5) Uani 1 1 d . . . . .
H14 H 0.822161 0.488158 1.051883 0.040 Uiso 1 1 calc R . . . .
C15 C 0.7227(2) 0.44751(6) 1.04349(16) 0.0361(6) Uani 1 1 d . . . . .
H15 H 0.771292 0.437951 1.095311 0.043 Uiso 1 1 calc R . . . .
C16 C 0.6239(2) 0.43201(6) 0.99468(16) 0.0329(5) Uani 1 1 d . . . . .
H16 H 0.605032 0.411585 1.012483 0.039 Uiso 1 1 calc R . . . .
C17 C 0.9409(2) 0.65522(6) 0.65247(15) 0.0264(5) Uani 1 1 d . . . . .
C19 C 1.0094(2) 0.71048(6) 0.69132(17) 0.0358(6) Uani 1 1 d . . . . .
H19A H 1.082604 0.704110 0.735410 0.054 Uiso 1 1 calc GR . . . .
H19B H 0.984084 0.731393 0.706401 0.054 Uiso 1 1 calc GR . . . .
H19C H 1.022215 0.711980 0.635246 0.054 Uiso 1 1 calc GR . . . .
C20 C 0.8944(2) 0.68301(6) 0.77046(16) 0.0357(6) Uani 1 1 d . . . . .
H20A H 0.829728 0.667901 0.764023 0.054 Uiso 1 1 calc GR . . . .
H20B H 0.873285 0.704024 0.788073 0.054 Uiso 1 1 calc GR . . . .
H20C H 0.965114 0.675015 0.814431 0.054 Uiso 1 1 calc GR . . . .
C21 C 1.0380(2) 0.63770(6) 0.69567(17) 0.0342(5) Uani 1 1 d . . . . .
H21 H 1.091260 0.645649 0.747986 0.041 Uiso 1 1 calc R . . . .
C22 C 1.0593(2) 0.60781(6) 0.66270(18) 0.0374(6) Uani 1 1 d . . . . .
H22 H 1.126321 0.595569 0.693298 0.045 Uiso 1 1 calc R . . . .
C23 C 0.9840(2) 0.59649(6) 0.58719(17) 0.0335(5) Uani 1 1 d . . . . .
H23 H 0.999481 0.576395 0.565566 0.040 Uiso 1 1 calc R . . . .
C24 C 0.8829(2) 0.61415(6) 0.54017(15) 0.0274(5) Uani 1 1 d . . . . .
C25 C 0.8594(2) 0.64421(5) 0.57329(14) 0.0251(4) Uani 1 1 d . . . . .
C26 C 0.7554(2) 0.66092(5) 0.52444(14) 0.0256(4) Uani 1 1 d . . . . .
C28 C 0.7259(2) 0.71893(6) 0.50256(16) 0.0347(5) Uani 1 1 d . . . . .
H28A H 0.800000 0.719820 0.489600 0.052 Uiso 1 1 calc GR . . . .
H28B H 0.716102 0.738766 0.531750 0.052 Uiso 1 1 calc GR . . . .
H28C H 0.660540 0.716626 0.448768 0.052 Uiso 1 1 calc GR . . . .
C29 C 0.6183(2) 0.68868(6) 0.58186(18) 0.0365(6) Uani 1 1 d . . . . .
H29A H 0.551170 0.686434 0.529082 0.055 Uiso 1 1 calc GR . . . .
H29B H 0.608535 0.708079 0.612786 0.055 Uiso 1 1 calc GR . . . .
H29C H 0.622639 0.669863 0.618714 0.055 Uiso 1 1 calc GR . . . .
C30 C 0.6833(2) 0.64890(6) 0.44830(15) 0.0303(5) Uani 1 1 d . . . . .
H30 H 0.615192 0.660561 0.416762 0.036 Uiso 1 1 calc R . . . .
C31 C 0.7087(2) 0.61940(6) 0.41601(15) 0.0318(5) Uani 1 1 d . . . . .
H31 H 0.658394 0.611413 0.362618 0.038 Uiso 1 1 calc R . . . .
C32 C 0.8055(2) 0.60231(6) 0.46136(15) 0.0308(5) Uani 1 1 d . . . . .
H32 H 0.821123 0.582217 0.439820 0.037 Uiso 1 1 calc R . . . .
C33 C 0.6305(2) 0.82695(5) 0.91035(14) 0.0267(5) Uani 1 1 d . . . . .
C35 C 0.7689(2) 0.85482(6) 0.85375(18) 0.0359(6) Uani 1 1 d . . . . .
H35A H 0.836360 0.851279 0.905650 0.054 Uiso 1 1 calc GR . . . .
H35B H 0.780512 0.874715 0.825506 0.054 Uiso 1 1 calc GR . . . .
H35C H 0.761569 0.836742 0.814051 0.054 Uiso 1 1 calc GR . . . .
C36 C 0.6659(2) 0.88483(6) 0.93709(16) 0.0343(5) Uani 1 1 d . . . . .
H36A H 0.591638 0.886299 0.949611 0.051 Uiso 1 1 calc GR . . . .
H36B H 0.679066 0.904779 0.909766 0.051 Uiso 1 1 calc GR . . . .
H36C H 0.730404 0.881506 0.990933 0.051 Uiso 1 1 calc GR . . . .
C37 C 0.7035(2) 0.81378(6) 0.98469(15) 0.0341(5) Uani 1 1 d . . . . .
H37 H 0.773137 0.824753 1.016509 0.041 Uiso 1 1 calc R . . . .
C38 C 0.6759(3) 0.78394(6) 1.01436(16) 0.0385(6) Uani 1 1 d . . . . .
H38 H 0.726663 0.774953 1.066259 0.046 Uiso 1 1 calc R . . . .
C39 C 0.5763(3) 0.76801(6) 0.96845(17) 0.0378(6) Uani 1 1 d . . . . .
H39 H 0.559014 0.747756 0.988223 0.045 Uiso 1 1 calc R . . . .
C40 C 0.4984(2) 0.78127(6) 0.89174(16) 0.0318(5) Uani 1 1 d . . . . .
C41 C 0.5244(2) 0.81154(6) 0.86091(14) 0.0265(5) Uani 1 1 d . . . . .
C42 C 0.4430(2) 0.82395(6) 0.78345(16) 0.0291(5) Uani 1 1 d . . . . .
C44 C 0.4917(2) 0.85205(6) 0.66731(15) 0.0347(5) Uani 1 1 d . . . . .
H44B H 0.516163 0.872939 0.651339 0.052 Uiso 1 1 calc GR . . . .
H44A H 0.419654 0.845120 0.622894 0.052 Uiso 1 1 calc GR . . . .
H44C H 0.553847 0.836229 0.672247 0.052 Uiso 1 1 calc GR . . . .
C45 C 0.3807(2) 0.87981(6) 0.74846(17) 0.0359(6) Uani 1 1 d . . . . .
H45A H 0.307087 0.874381 0.703502 0.054 Uiso 1 1 calc GR . . . .
H45B H 0.408795 0.900683 0.735484 0.054 Uiso 1 1 calc GR . . . .
H45C H 0.367349 0.880874 0.804422 0.054 Uiso 1 1 calc GR . . . .
C46 C 0.3433(2) 0.80740(6) 0.73928(18) 0.0362(6) Uani 1 1 d . . . . .
H46 H 0.290279 0.816076 0.687847 0.043 Uiso 1 1 calc R . . . .
C47 C 0.3198(2) 0.77747(7) 0.7705(2) 0.0425(6) Uani 1 1 d . . . . .
H47 H 0.250695 0.766065 0.739687 0.051 Uiso 1 1 calc R . . . .
C48 C 0.3943(2) 0.76472(6) 0.84375(19) 0.0386(6) Uani 1 1 d . . . . .
H48 H 0.376866 0.744462 0.863419 0.046 Uiso 1 1 calc R . . . .
C49 C 0.9282(2) 0.46740(5) 0.73850(14) 0.0254(4) Uani 1 1 d . . . . .
C50 C 0.80741(19) 0.45739(5) 0.70465(14) 0.0233(4) Uani 1 1 d . . . . .
C51 C 0.7369(2) 0.46536(5) 0.61762(14) 0.0244(4) Uani 1 1 d . . . . .
C52 C 0.6240(2) 0.45302(6) 0.58848(15) 0.0276(5) Uani 1 1 d . . . . .
H52 H 0.577845 0.456973 0.530362 0.033 Uiso 1 1 calc R . . . .
C53 C 0.5742(2) 0.43491(6) 0.64075(16) 0.0316(5) Uani 1 1 d . . . . .
H53 H 0.495937 0.427236 0.617935 0.038 Uiso 1 1 calc R . . . .
C54 C 0.6388(2) 0.42839(6) 0.72445(16) 0.0308(5) Uani 1 1 d . . . . .
H54 H 0.604508 0.416719 0.760169 0.037 Uiso 1 1 calc R . . . .
C55 C 0.7565(2) 0.43896(5) 0.75804(15) 0.0269(5) Uani 1 1 d . . . . .
C56 C 0.8251(2) 0.43092(6) 0.84345(15) 0.0310(5) Uani 1 1 d . . . . .
H56 H 0.791036 0.419123 0.879144 0.037 Uiso 1 1 calc R . . . .
C57 C 0.9402(2) 0.44012(6) 0.87458(15) 0.0330(5) Uani 1 1 d . . . . .
H57 H 0.986391 0.434485 0.931574 0.040 Uiso 1 1 calc R . . . .
C58 C 0.9902(2) 0.45796(6) 0.82193(15) 0.0297(5) Uani 1 1 d . . . . .
H58 H 1.070522 0.463839 0.844772 0.036 Uiso 1 1 calc R . . . .
C62 C 1.0644(2) 0.46060(6) 0.63912(15) 0.0296(5) Uani 1 1 d . . . . .
H62A H 1.009654 0.443657 0.609768 0.044 Uiso 1 1 calc GR . . . .
H62B H 1.130202 0.451067 0.684549 0.044 Uiso 1 1 calc GR . . . .
H62C H 1.094068 0.471638 0.597394 0.044 Uiso 1 1 calc GR . . . .
C63 C 1.0874(2) 0.51338(6) 0.73812(16) 0.0326(5) Uani 1 1 d . . . . .
H63A H 1.117945 0.526155 0.699724 0.049 Uiso 1 1 calc GR . . . .
H63B H 1.152627 0.502750 0.781567 0.049 Uiso 1 1 calc GR . . . .
H63C H 1.046122 0.527466 0.766831 0.049 Uiso 1 1 calc GR . . . .
C64 C 0.6854(2) 0.51673(6) 0.51319(16) 0.0328(5) Uani 1 1 d . . . . .
H64A H 0.678059 0.529978 0.560685 0.049 Uiso 1 1 calc GR . . . .
H64B H 0.608794 0.507518 0.481422 0.049 Uiso 1 1 calc GR . . . .
H64C H 0.713096 0.530030 0.474209 0.049 Uiso 1 1 calc GR . . . .
C65 C 0.7973(2) 0.46649(6) 0.47293(15) 0.0313(5) Uani 1 1 d . . . . .
H65A H 0.821341 0.480630 0.433728 0.047 Uiso 1 1 calc GR . . . .
H65B H 0.723203 0.455926 0.441343 0.047 Uiso 1 1 calc GR . . . .
H65C H 0.857949 0.450214 0.496369 0.047 Uiso 1 1 calc GR . . . .
C66 C 0.7008(2) 0.63264(5) 0.85080(14) 0.0261(5) Uani 1 1 d . . . . .
C67 C 0.6326(2) 0.62445(5) 0.76402(14) 0.0258(5) Uani 1 1 d . . . . .
C68 C 0.5107(2) 0.63378(6) 0.72881(14) 0.0266(5) Uani 1 1 d . . . . .
C69 C 0.4508(2) 0.62443(6) 0.64505(15) 0.0313(5) Uani 1 1 d . . . . .
H69 H 0.369992 0.629794 0.621774 0.038 Uiso 1 1 calc R . . . .
C70 C 0.5032(2) 0.60737(6) 0.59245(15) 0.0347(5) Uani 1 1 d . . . . .
H70 H 0.458405 0.601811 0.535064 0.042 Uiso 1 1 calc R . . . .
C71 C 0.6194(2) 0.59884(6) 0.62471(16) 0.0341(5) Uani 1 1 d . . . . .
H71 H 0.655549 0.587785 0.589106 0.041 Uiso 1 1 calc R . . . .
C72 C 0.6855(2) 0.60648(5) 0.71098(15) 0.0291(5) Uani 1 1 d . . . . .
C73 C 0.8042(2) 0.59617(6) 0.74598(17) 0.0345(6) Uani 1 1 d . . . . .
H73 H 0.839839 0.584521 0.711064 0.041 Uiso 1 1 calc R . . . .
C74 C 0.8668(2) 0.60301(6) 0.82963(17) 0.0342(5) Uani 1 1 d . . . . .
H74 H 0.945411 0.595702 0.853233 0.041 Uiso 1 1 calc R . . . .
C75 C 0.8149(2) 0.62093(6) 0.88107(15) 0.0303(5) Uani 1 1 d . . . . .
H75 H 0.860123 0.625201 0.939226 0.036 Uiso 1 1 calc R . . . .
C79 C 0.6370(2) 0.63355(6) 0.99435(15) 0.0314(5) Uani 1 1 d . . . . .
H79A H 0.607448 0.647367 1.031328 0.047 Uiso 1 1 calc GR . . . .
H79B H 0.712263 0.624191 1.028430 0.047 Uiso 1 1 calc GR . . . .
H79C H 0.580377 0.616330 0.970487 0.047 Uiso 1 1 calc GR . . . .
C80 C 0.7462(2) 0.68426(6) 0.95467(16) 0.0339(5) Uani 1 1 d . . . . .
H80A H 0.753927 0.697493 0.907257 0.051 Uiso 1 1 calc GR . . . .
H80B H 0.823130 0.675470 0.987528 0.051 Uiso 1 1 calc GR . . . .
H80C H 0.716456 0.697458 0.992708 0.051 Uiso 1 1 calc GR . . . .
C81 C 0.3725(2) 0.62546(6) 0.82596(15) 0.0310(5) Uani 1 1 d . . . . .
H81A H 0.429755 0.609775 0.859455 0.046 Uiso 1 1 calc GR . . . .
H81B H 0.312339 0.614423 0.779566 0.046 Uiso 1 1 calc GR . . . .
H81C H 0.335482 0.636288 0.863783 0.046 Uiso 1 1 calc GR . . . .
C82 C 0.3463(2) 0.67840(6) 0.72720(15) 0.0305(5) Uani 1 1 d . . . . .
H82A H 0.313398 0.690817 0.764900 0.046 Uiso 1 1 calc GR . . . .
H82B H 0.282849 0.667363 0.683245 0.046 Uiso 1 1 calc GR . . . .
H82C H 0.387044 0.692900 0.699092 0.046 Uiso 1 1 calc GR . . . .
C83 C 0.8658(2) 0.79887(5) 0.70666(14) 0.0268(5) Uani 1 1 d . . . . .
C84 C 0.7427(2) 0.79053(5) 0.67095(14) 0.0258(5) Uani 1 1 d . . . . .
C85 C 0.6883(2) 0.77226(5) 0.72242(15) 0.0279(5) Uani 1 1 d . . . . .
C86 C 0.5689(2) 0.76288(6) 0.68647(17) 0.0317(5) Uani 1 1 d . . . . .
H86 H 0.532022 0.751179 0.720514 0.038 Uiso 1 1 calc R . . . .
C87 C 0.5071(2) 0.77058(6) 0.60348(16) 0.0327(5) Uani 1 1 d . . . . .
H87 H 0.428170 0.763622 0.579244 0.039 Uiso 1 1 calc R . . . .
C88 C 0.5601(2) 0.78886(6) 0.55343(16) 0.0308(5) Uani 1 1 d . . . . .
H88 H 0.515124 0.793810 0.495635 0.037 Uiso 1 1 calc R . . . .
C89 C 0.6751(2) 0.79999(5) 0.58475(14) 0.0266(5) Uani 1 1 d . . . . .
C93 C 1.0356(2) 0.84221(6) 0.71108(16) 0.0325(5) Uani 1 1 d . . . . .
H93A H 1.072754 0.853828 0.674615 0.049 Uiso 1 1 calc GR . . . .
H93B H 1.095403 0.830238 0.755497 0.049 Uiso 1 1 calc GR . . . .
H93C H 0.997032 0.857549 0.738651 0.049 Uiso 1 1 calc GR . . . .
C94 C 1.0001(2) 0.79122(6) 0.60565(16) 0.0312(5) Uani 1 1 d . . . . .
H94A H 0.941837 0.775280 0.574809 0.047 Uiso 1 1 calc GR . . . .
H94B H 1.064328 0.780421 0.649566 0.047 Uiso 1 1 calc GR . . . .
H94C H 1.031214 0.802294 0.564767 0.047 Uiso 1 1 calc GR . . . .
C95 C 0.7373(2) 0.80239(6) 0.44073(15) 0.0340(5) Uani 1 1 d . . . . .
H95A H 0.763615 0.816791 0.403230 0.051 Uiso 1 1 calc GR . . . .
H95B H 0.661990 0.792743 0.407818 0.051 Uiso 1 1 calc GR . . . .
H95C H 0.795693 0.785403 0.462558 0.051 Uiso 1 1 calc GR . . . .
C96 C 0.6338(2) 0.85330(6) 0.48665(16) 0.0349(5) Uani 1 1 d . . . . .
H96A H 0.629014 0.866055 0.535743 0.052 Uiso 1 1 calc GR . . . .
H96B H 0.555461 0.845424 0.453801 0.052 Uiso 1 1 calc GR . . . .
H96C H 0.664201 0.866692 0.449343 0.052 Uiso 1 1 calc GR . . . .
C97 C 0.7540(2) 0.76344(6) 0.80767(16) 0.0323(5) Uani 1 1 d . . . . .
H97 H 0.716919 0.752069 0.842172 0.039 Uiso 1 1 calc R . . . .
C98 C 0.8706(2) 0.77117(6) 0.84092(15) 0.0330(5) Uani 1 1 d . . . . .
H98 H 0.914755 0.764911 0.897887 0.040 Uiso 1 1 calc R . . . .
C99 C 0.9245(2) 0.78853(6) 0.78960(15) 0.0310(5) Uani 1 1 d . . . . .
H99 H 1.005645 0.793375 0.813390 0.037 Uiso 1 1 calc R . . . .
B59 B 0.7795(2) 0.48774(6) 0.55205(16) 0.0268(5) Uani 1 1 d . . . . .
B61 B 0.9966(2) 0.48633(6) 0.68189(16) 0.0260(5) Uani 1 1 d . . . . .
B76 B 0.4390(2) 0.65195(6) 0.78448(16) 0.0262(5) Uani 1 1 d . . . . .
B78 B 0.6550(2) 0.65487(6) 0.91559(16) 0.0264(5) Uani 1 1 d . . . . .
B90 B 0.7218(2) 0.82279(7) 0.52183(16) 0.0279(5) Uani 1 1 d . . . . .
B92 B 0.9384(2) 0.81728(6) 0.65198(17) 0.0271(5) Uani 1 1 d . . . . .

loop_
_atom_site_aniso_label
_atom_site_aniso_U_11
_atom_site_aniso_U_22
_atom_site_aniso_U_33
_atom_site_aniso_U_23
_atom_site_aniso_U_13
_atom_site_aniso_U_12
N2 0.0335(10) 0.0270(10) 0.0245(9) 0.0022(7) 0.0121(8) 0.0045(8)
N11 0.0312(10) 0.0270(10) 0.0259(9) -0.0024(7) 0.0106(8) -0.0020(8)
N18 0.0306(10) 0.0281(10) 0.0232(9) 0.0007(7) 0.0093(8) -0.0011(8)
N27 0.0293(10) 0.0264(10) 0.0266(9) 0.0022(7) 0.0126(8) 0.0024(7)
N34 0.0299(10) 0.0261(10) 0.0237(9) -0.0002(7) 0.0098(8) -0.0015(8)
N43 0.0298(10) 0.0291(10) 0.0229(9) -0.0008(7) 0.0107(8) 0.0037(8)
N60 0.0296(10) 0.0272(10) 0.0265(10) 0.0007(8) 0.0116(8) -0.0008(8)
N77 0.0306(10) 0.0277(10) 0.0211(9) -0.0016(7) 0.0104(8) 0.0006(8)
N91 0.0354(11) 0.0281(10) 0.0247(10) 0.0009(8) 0.0139(8) 0.0007(8)
C1 0.0278(11) 0.0273(11) 0.0251(11) 0.0006(8) 0.0116(9) 0.0028(9)
C3 0.0414(14) 0.0326(13) 0.0373(13) 0.0012(10) 0.0132(11) 0.0099(11)
C4 0.0448(14) 0.0350(13) 0.0263(12) -0.0002(9) 0.0160(11) -0.0001(11)
C5 0.0281(12) 0.0362(13) 0.0314(12) 0.0006(10) 0.0083(10) 0.0035(10)
C6 0.0293(12) 0.0375(14) 0.0398(14) -0.0032(11) 0.0121(11) -0.0056(10)
C7 0.0344(13) 0.0307(13) 0.0373(13) -0.0010(10) 0.0182(11) -0.0049(10)
C8 0.0333(12) 0.0291(12) 0.0246(11) 0.0023(9) 0.0158(9) 0.0014(9)
C9 0.0290(11) 0.0272(11) 0.0245(11) 0.0011(8) 0.0147(9) 0.0006(9)
C10 0.0342(12) 0.0262(11) 0.0250(11) -0.0013(8) 0.0130(9) 0.0014(9)
C12 0.0436(14) 0.0320(13) 0.0325(13) -0.0074(10) 0.0105(11) -0.0012(11)
C13 0.0368(13) 0.0346(14) 0.0475(15) 0.0030(11) 0.0208(12) -0.0001(11)
C14 0.0352(13) 0.0377(13) 0.0246(11) -0.0003(9) 0.0076(10) -0.0019(10)
C15 0.0434(14) 0.0396(14) 0.0237(11) 0.0061(10) 0.0085(10) 0.0032(11)
C16 0.0420(14) 0.0304(12) 0.0305(12) 0.0055(9) 0.0174(11) 0.0007(10)
C17 0.0270(11) 0.0280(11) 0.0272(11) 0.0018(9) 0.0127(9) -0.0002(9)
C19 0.0388(14) 0.0318(13) 0.0375(13) 0.0004(10) 0.0133(11) -0.0085(10)
C20 0.0465(15) 0.0359(13) 0.0280(12) 0.0024(10) 0.0164(11) -0.0011(11)
C21 0.0306(12) 0.0356(13) 0.0343(13) 0.0030(10) 0.0074(10) -0.0007(10)
C22 0.0290(12) 0.0373(14) 0.0455(15) 0.0066(11) 0.0115(11) 0.0071(10)
C23 0.0346(13) 0.0297(12) 0.0425(14) 0.0013(10) 0.0211(11) 0.0052(10)
C24 0.0311(12) 0.0284(12) 0.0282(11) 0.0019(9) 0.0172(9) 0.0025(9)
C25 0.0288(11) 0.0279(11) 0.0230(10) 0.0025(8) 0.0145(9) 0.0011(9)
C26 0.0298(11) 0.0264(11) 0.0253(11) 0.0005(8) 0.0155(9) 0.0008(9)
C28 0.0425(14) 0.0288(12) 0.0317(12) 0.0052(10) 0.0104(11) 0.0009(10)
C29 0.0384(14) 0.0336(13) 0.0455(15) -0.0043(11) 0.0245(12) 0.0013(10)
C30 0.0348(12) 0.0324(12) 0.0255(11) 0.0022(9) 0.0122(10) 0.0010(10)
C31 0.0377(13) 0.0340(13) 0.0254(11) -0.0033(9) 0.0126(10) -0.0040(10)
C32 0.0377(13) 0.0298(12) 0.0310(12) -0.0025(9) 0.0197(10) 0.0000(10)
C33 0.0343(12) 0.0264(11) 0.0215(10) -0.0005(8) 0.0118(9) 0.0001(9)
C35 0.0334(13) 0.0346(13) 0.0441(14) 0.0028(11) 0.0185(11) -0.0012(10)
C36 0.0425(14) 0.0301(13) 0.0272(12) -0.0040(9) 0.0068(10) 0.0003(10)
C37 0.0442(14) 0.0351(13) 0.0242(11) -0.0004(9) 0.0126(10) 0.0015(11)
C38 0.0547(16) 0.0371(14) 0.0268(12) 0.0062(10) 0.0174(12) 0.0054(12)
C39 0.0583(17) 0.0318(13) 0.0340(13) 0.0074(10) 0.0296(12) 0.0049(12)
C40 0.0381(13) 0.0306(12) 0.0359(13) -0.0016(10) 0.0249(11) -0.0030(10)
C41 0.0334(12) 0.0290(12) 0.0231(10) -0.0018(8) 0.0176(9) -0.0002(9)
C42 0.0296(11) 0.0291(12) 0.0328(12) -0.0041(9) 0.0160(10) -0.0002(9)
C44 0.0440(14) 0.0364(14) 0.0268(12) -0.0023(10) 0.0158(11) 0.0017(11)
C45 0.0379(13) 0.0345(13) 0.0365(13) -0.0006(10) 0.0137(11) 0.0101(10)
C46 0.0295(12) 0.0392(14) 0.0410(14) -0.0048(11) 0.0128(11) 0.0001(10)
C47 0.0279(12) 0.0431(15) 0.0598(18) -0.0101(13) 0.0185(12) -0.0100(11)
C48 0.0442(15) 0.0323(13) 0.0506(16) -0.0035(11) 0.0308(13) -0.0061(11)
C49 0.0270(11) 0.0262(11) 0.0246(11) -0.0011(8) 0.0102(9) 0.0035(9)
C50 0.0254(10) 0.0245(11) 0.0235(10) -0.0023(8) 0.0126(9) 0.0025(8)
C51 0.0274(11) 0.0253(11) 0.0222(10) -0.0039(8) 0.0104(9) 0.0031(8)
C52 0.0272(11) 0.0300(12) 0.0260(11) -0.0028(9) 0.0088(9) 0.0024(9)
C53 0.0273(11) 0.0312(12) 0.0391(13) -0.0066(10) 0.0145(10) -0.0020(9)
C54 0.0352(12) 0.0268(12) 0.0384(13) -0.0011(9) 0.0229(11) -0.0011(9)
C55 0.0324(12) 0.0243(11) 0.0295(11) -0.0028(9) 0.0179(10) 0.0029(9)
C56 0.0402(13) 0.0302(12) 0.0282(12) 0.0027(9) 0.0187(10) 0.0034(10)
C57 0.0397(13) 0.0355(13) 0.0246(11) 0.0028(9) 0.0114(10) 0.0051(10)
C58 0.0268(11) 0.0365(13) 0.0254(11) 0.0003(9) 0.0081(9) 0.0024(9)
C62 0.0279(11) 0.0318(12) 0.0321(12) 0.0005(9) 0.0136(9) 0.0013(9)
C63 0.0304(12) 0.0383(14) 0.0286(12) -0.0017(10) 0.0088(10) -0.0030(10)
C64 0.0323(12) 0.0342(13) 0.0300(12) 0.0012(9) 0.0070(10) 0.0037(10)
C65 0.0362(13) 0.0335(13) 0.0276(11) -0.0012(9) 0.0148(10) -0.0004(10)
C66 0.0300(11) 0.0260(11) 0.0259(11) 0.0044(8) 0.0138(9) -0.0006(9)
C67 0.0328(12) 0.0253(11) 0.0248(11) 0.0045(8) 0.0169(9) -0.0014(9)
C68 0.0317(12) 0.0276(11) 0.0233(10) 0.0010(8) 0.0127(9) -0.0021(9)
C69 0.0372(13) 0.0328(13) 0.0250(11) -0.0020(9) 0.0117(10) -0.0032(10)
C70 0.0501(15) 0.0328(13) 0.0236(11) -0.0041(9) 0.0150(11) -0.0049(11)
C71 0.0516(15) 0.0267(12) 0.0336(13) -0.0017(9) 0.0271(12) -0.0016(10)
C72 0.0399(13) 0.0230(11) 0.0321(12) 0.0025(9) 0.0221(10) -0.0016(9)
C73 0.0427(14) 0.0270(12) 0.0453(14) 0.0042(10) 0.0303(12) 0.0031(10)
C74 0.0339(12) 0.0321(13) 0.0435(14) 0.0101(10) 0.0222(11) 0.0038(10)
C75 0.0321(12) 0.0332(13) 0.0287(11) 0.0070(9) 0.0140(10) 0.0011(9)
C79 0.0384(13) 0.0336(13) 0.0255(11) 0.0037(9) 0.0149(10) 0.0032(10)
C80 0.0346(13) 0.0368(13) 0.0275(12) 0.0008(10) 0.0059(10) -0.0020(10)
C81 0.0335(12) 0.0350(13) 0.0277(11) -0.0011(9) 0.0143(10) -0.0013(10)
C82 0.0288(11) 0.0374(13) 0.0246(11) -0.0010(9) 0.0077(9) 0.0004(10)
C83 0.0347(12) 0.0261(11) 0.0238(11) -0.0021(8) 0.0150(9) 0.0017(9)
C84 0.0339(12) 0.0248(11) 0.0241(11) -0.0013(8) 0.0168(9) 0.0016(9)
C85 0.0361(12) 0.0254(11) 0.0286(11) -0.0007(9) 0.0194(10) 0.0030(9)
C86 0.0356(13) 0.0284(12) 0.0396(13) -0.0017(10) 0.0238(11) -0.0005(10)
C87 0.0307(12) 0.0323(13) 0.0390(13) -0.0082(10) 0.0169(10) -0.0005(10)
C88 0.0325(12) 0.0332(13) 0.0283(11) -0.0051(9) 0.0118(10) 0.0016(10)
C89 0.0306(11) 0.0273(11) 0.0252(11) -0.0037(8) 0.0139(9) 0.0026(9)
C93 0.0334(12) 0.0354(13) 0.0294(12) -0.0011(10) 0.0109(10) -0.0019(10)
C94 0.0362(13) 0.0319(12) 0.0319(12) -0.0007(9) 0.0199(10) -0.0001(10)
C95 0.0468(14) 0.0354(13) 0.0237(11) -0.0004(9) 0.0166(10) 0.0003(11)
C96 0.0401(14) 0.0349(13) 0.0285(12) -0.0005(10) 0.0093(10) 0.0045(10)
C97 0.0465(14) 0.0278(12) 0.0309(12) 0.0036(9) 0.0241(11) 0.0033(10)
C98 0.0433(14) 0.0346(13) 0.0239(11) 0.0037(9) 0.0146(10) 0.0070(11)
C99 0.0368(13) 0.0312(12) 0.0282(12) 0.0008(9) 0.0149(10) 0.0032(10)
B59 0.0284(12) 0.0305(13) 0.0215(11) -0.0020(9) 0.0080(10) 0.0003(10)
B61 0.0251(12) 0.0302(13) 0.0232(12) -0.0008(9) 0.0084(10) 0.0006(10)
B76 0.0277(12) 0.0307(13) 0.0209(11) -0.0002(9) 0.0086(10) 0.0003(10)
B78 0.0284(12) 0.0292(13) 0.0214(11) 0.0029(9) 0.0077(10) 0.0008(10)
B90 0.0328(13) 0.0298(13) 0.0226(12) -0.0002(10) 0.0110(10) 0.0006(10)
B92 0.0320(13) 0.0278(13) 0.0242(12) -0.0011(10) 0.0129(10) -0.0004(10)

loop_
_atom_type_symbol
_atom_type_description
_atom_type_scat_dispersion_real
_atom_type_scat_dispersion_imag
_atom_type_scat_source
C C 0.0181 0.0091 'International Tables Vol C Tables 4.2.6.8 and 6.1.1.4'
H H 0.0000 0.0000 'International Tables Vol C Tables 4.2.6.8 and 6.1.1.4'
B B 0.0090 0.0039 'International Tables Vol C Tables 4.2.6.8 and 6.1.1.4'
N N 0.0311 0.0180 'International Tables Vol C Tables 4.2.6.8 and 6.1.1.4'

loop_
_geom_angle_atom_site_label_1
_geom_angle_atom_site_label_2
_geom_angle_atom_site_label_3
_geom_angle
_geom_angle_site_symmetry_1
_geom_angle_site_symmetry_3
_geom_angle_publ_flag
C1 N2 H2 102.6(19) . . ?
C1 N2 C3 112.87(19) . . ?
C1 N2 C4 112.50(18) . . ?
C3 N2 H2 106.5(19) . . ?
C3 N2 C4 111.29(19) . . ?
C4 N2 H2 111(2) . . ?
C10 N11 H2 99.4(15) . . ?
C10 N11 C12 112.92(19) . . ?
C10 N11 C13 112.28(19) . . ?
C12 N11 H2 104.6(14) . . ?
C12 N11 C13 112.2(2) . . ?
C13 N11 H2 114.7(15) . . ?
C17 N18 H18 100.8(19) . . ?
C17 N18 C19 112.86(19) . . ?
C17 N18 C20 112.77(18) . . ?
C19 N18 H18 110.5(19) . . ?
C19 N18 C20 111.63(19) . . ?
C20 N18 H18 108(2) . . ?
C26 N27 H18 97.9(14) . . ?
C26 N27 C28 112.91(18) . . ?
C26 N27 C29 111.55(18) . . ?
C28 N27 H18 109.5(14) . . ?
C28 N27 C29 112.1(2) . . ?
C29 N27 H18 112.1(14) . . ?
C33 N34 H34 100(2) . . ?
C33 N34 C35 111.95(19) . . ?
C33 N34 C36 113.20(18) . . ?
C35 N34 H34 111(2) . . ?
C35 N34 C36 112.0(2) . . ?
C36 N34 H34 107(2) . . ?
C42 N43 H34 98.6(17) . . ?
C42 N43 C44 112.66(18) . . ?
C42 N43 C45 112.91(19) . . ?
C44 N43 H34 108.8(18) . . ?
C45 N43 H34 111.8(17) . . ?
C45 N43 C44 111.44(19) . . ?
H60A N60 H60B 102(2) . . ?
B59 N60 H60A 108.0(18) . . ?
B59 N60 H60B 106.7(18) . . ?
B59 N60 B61 120.71(18) . . ?
B61 N60 H60A 106.0(18) . . ?
B61 N60 H60B 111.5(18) . . ?
H77A N77 H77B 102(2) . . ?
B76 N77 H77A 110.6(18) . . ?
B76 N77 H77B 108.1(19) . . ?
B76 N77 B78 120.99(18) . . ?
B78 N77 H77A 107.6(18) . . ?
B78 N77 H77B 106.0(19) . . ?
H91A N91 H91B 103(2) . . ?
B90 N91 H91A 108.5(18) . . ?
B90 N91 H91B 107.9(18) . . ?
B92 N91 H91A 110.1(18) . . ?
B92 N91 H91B 105.0(17) . . ?
B92 N91 B90 120.69(19) . . ?
C5 C1 N2 120.5(2) . . ?
C5 C1 C9 121.7(2) . . ?
C9 C1 N2 117.8(2) . . ?
N2 C3 H3A 109.5 . . ?
N2 C3 H3B 109.5 . . ?
N2 C3 H3C 109.5 . . ?
H3A C3 H3B 109.5 . . ?
H3A C3 H3C 109.5 . . ?
H3B C3 H3C 109.5 . . ?
N2 C4 H4A 109.5 . . ?
N2 C4 H4B 109.5 . . ?
N2 C4 H4C 109.5 . . ?
H4A C4 H4B 109.5 . . ?
H4A C4 H4C 109.5 . . ?
H4B C4 H4C 109.5 . . ?
C1 C5 H5 120.0 . . ?
C1 C5 C6 120.0(2) . . ?
C6 C5 H5 120.0 . . ?
C5 C6 H6 119.7 . . ?
C7 C6 C5 120.5(2) . . ?
C7 C6 H6 119.7 . . ?
C6 C7 H7 119.6 . . ?
C6 C7 C8 120.7(2) . . ?
C8 C7 H7 119.6 . . ?
C7 C8 C9 120.0(2) . . ?
C7 C8 C16 120.7(2) . . ?
C16 C8 C9 119.3(2) . . ?
C8 C9 C1 117.1(2) . . ?
C8 C9 C10 118.0(2) . . ?
C10 C9 C1 124.9(2) . . ?
C9 C10 N11 118.4(2) . . ?
C14 C10 N11 120.7(2) . . ?
C14 C10 C9 120.9(2) . . ?
N11 C12 H12A 109.5 . . ?
N11 C12 H12B 109.5 . . ?
N11 C12 H12C 109.5 . . ?
H12A C12 H12B 109.5 . . ?
H12A C12 H12C 109.5 . . ?
H12B C12 H12C 109.5 . . ?
N11 C13 H13A 109.5 . . ?
N11 C13 H13B 109.5 . . ?
N11 C13 H13C 109.5 . . ?
H13A C13 H13B 109.5 . . ?
H13A C13 H13C 109.5 . . ?
H13B C13 H13C 109.5 . . ?
C10 C14 H14 119.7 . . ?
C10 C14 C15 120.5(2) . . ?
C15 C14 H14 119.7 . . ?
C14 C15 H15 119.8 . . ?
C16 C15 C14 120.4(2) . . ?
C16 C15 H15 119.8 . . ?
C8 C16 H16 119.5 . . ?
C15 C16 C8 120.9(2) . . ?
C15 C16 H16 119.5 . . ?
C21 C17 N18 120.5(2) . . ?
C21 C17 C25 121.6(2) . . ?
C25 C17 N18 117.9(2) . . ?
N18 C19 H19A 109.5 . . ?
N18 C19 H19B 109.5 . . ?
N18 C19 H19C 109.5 . . ?
H19A C19 H19B 109.5 . . ?
H19A C19 H19C 109.5 . . ?
H19B C19 H19C 109.5 . . ?
N18 C20 H20A 109.5 . . ?
N18 C20 H20B 109.5 . . ?
N18 C20 H20C 109.5 . . ?
H20A C20 H20B 109.5 . . ?
H20A C20 H20C 109.5 . . ?
H20B C20 H20C 109.5 . . ?
C17 C21 H21 119.9 . . ?
C17 C21 C22 120.1(2) . . ?
C22 C21 H21 119.9 . . ?
C21 C22 H22 119.9 . . ?
C23 C22 C21 120.2(2) . . ?
C23 C22 H22 119.9 . . ?
C22 C23 H23 119.4 . . ?
C22 C23 C24 121.3(2) . . ?
C24 C23 H23 119.4 . . ?
C23 C24 C25 119.2(2) . . ?
C32 C24 C23 120.9(2) . . ?
C32 C24 C25 119.9(2) . . ?
C17 C25 C26 125.1(2) . . ?
C24 C25 C17 117.7(2) . . ?
C24 C25 C26 117.2(2) . . ?
C25 C26 N27 117.9(2) . . ?
C30 C26 N27 120.8(2) . . ?
C30 C26 C25 121.2(2) . . ?
N27 C28 H28A 109.5 . . ?
N27 C28 H28B 109.5 . . ?
N27 C28 H28C 109.5 . . ?
H28A C28 H28B 109.5 . . ?
H28A C28 H28C 109.5 . . ?
H28B C28 H28C 109.5 . . ?
N27 C29 H29A 109.5 . . ?
N27 C29 H29B 109.5 . . ?
N27 C29 H29C 109.5 . . ?
H29A C29 H29B 109.5 . . ?
H29A C29 H29C 109.5 . . ?
H29B C29 H29C 109.5 . . ?
C26 C30 H30 119.6 . . ?
C26 C30 C31 120.7(2) . . ?
C31 C30 H30 119.6 . . ?
C30 C31 H31 120.0 . . ?
C32 C31 C30 120.1(2) . . ?
C32 C31 H31 120.0 . . ?
C24 C32 H32 119.6 . . ?
C31 C32 C24 120.8(2) . . ?
C31 C32 H32 119.6 . . ?
C37 C33 N34 120.4(2) . . ?
C37 C33 C41 121.9(2) . . ?
C41 C33 N34 117.7(2) . . ?
N34 C35 H35A 109.5 . . ?
N34 C35 H35B 109.5 . . ?
N34 C35 H35C 109.5 . . ?
H35A C35 H35B 109.5 . . ?
H35A C35 H35C 109.5 . . ?
H35B C35 H35C 109.5 . . ?
N34 C36 H36A 109.5 . . ?
N34 C36 H36B 109.5 . . ?
N34 C36 H36C 109.5 . . ?
H36A C36 H36B 109.5 . . ?
H36A C36 H36C 109.5 . . ?
H36B C36 H36C 109.5 . . ?
C33 C37 H37 119.8 . . ?
C33 C37 C38 120.3(3) . . ?
C38 C37 H37 119.8 . . ?
C37 C38 H38 120.0 . . ?
C39 C38 C37 120.0(2) . . ?
C39 C38 H38 120.0 . . ?
C38 C39 H39 119.6 . . ?
C38 C39 C40 120.9(2) . . ?
C40 C39 H39 119.6 . . ?
C39 C40 C41 120.0(2) . . ?
C39 C40 C48 121.0(2) . . ?
C48 C40 C41 119.0(2) . . ?
C33 C41 C40 117.0(2) . . ?
C33 C41 C42 125.2(2) . . ?
C42 C41 C40 117.9(2) . . ?
C41 C42 N43 118.0(2) . . ?
C46 C42 N43 120.6(2) . . ?
C46 C42 C41 121.5(2) . . ?
N43 C44 H44B 109.5 . . ?
N43 C44 H44A 109.5 . . ?
N43 C44 H44C 109.5 . . ?
H44B C44 H44A 109.5 . . ?
H44B C44 H44C 109.5 . . ?
H44A C44 H44C 109.5 . . ?
N43 C45 H45A 109.5 . . ?
N43 C45 H45B 109.5 . . ?
N43 C45 H45C 109.5 . . ?
H45A C45 H45B 109.5 . . ?
H45A C45 H45C 109.5 . . ?
H45B C45 H45C 109.5 . . ?
C42 C46 H46 120.1 . . ?
C42 C46 C47 119.8(3) . . ?
C47 C46 H46 120.1 . . ?
C46 C47 H47 119.5 . . ?
C48 C47 C46 121.0(3) . . ?
C48 C47 H47 119.5 . . ?
C40 C48 H48 119.5 . . ?
C47 C48 C40 120.9(2) . . ?
C47 C48 H48 119.5 . . ?
C50 C49 B61 123.56(19) . . ?
C58 C49 C50 117.1(2) . . ?
C58 C49 B61 119.1(2) . . ?
C49 C50 C51 121.0(2) . . ?
C55 C50 C49 119.5(2) . . ?
C55 C50 C51 119.5(2) . . ?
C50 C51 B59 125.0(2) . . ?
C52 C51 C50 117.1(2) . . ?
C52 C51 B59 117.8(2) . . ?
C51 C52 H52 118.3 . . ?
C51 C52 C53 123.3(2) . . ?
C53 C52 H52 118.3 . . ?
C52 C53 H53 120.1 . . ?
C54 C53 C52 119.8(2) . . ?
C54 C53 H53 120.1 . . ?
C53 C54 H54 119.8 . . ?
C53 C54 C55 120.3(2) . . ?
C55 C54 H54 119.8 . . ?
C54 C55 C50 119.8(2) . . ?
C54 C55 C56 120.3(2) . . ?
C56 C55 C50 119.9(2) . . ?
C55 C56 H56 120.0 . . ?
C57 C56 C55 120.1(2) . . ?
C57 C56 H56 120.0 . . ?
C56 C57 H57 120.1 . . ?
C56 C57 C58 119.9(2) . . ?
C58 C57 H57 120.1 . . ?
C49 C58 C57 123.4(2) . . ?
C49 C58 H58 118.3 . . ?
C57 C58 H58 118.3 . . ?
H62A C62 H62B 109.5 . . ?
H62A C62 H62C 109.5 . . ?
H62B C62 H62C 109.5 . . ?
B61 C62 H62A 109.5 . . ?
B61 C62 H62B 109.5 . . ?
B61 C62 H62C 109.5 . . ?
H63A C63 H63B 109.5 . . ?
H63A C63 H63C 109.5 . . ?
H63B C63 H63C 109.5 . . ?
B61 C63 H63A 109.5 . . ?
B61 C63 H63B 109.5 . . ?
B61 C63 H63C 109.5 . . ?
H64A C64 H64B 109.5 . . ?
H64A C64 H64C 109.5 . . ?
H64B C64 H64C 109.5 . . ?
B59 C64 H64A 109.5 . . ?
B59 C64 H64B 109.5 . . ?
B59 C64 H64C 109.5 . . ?
H65A C65 H65B 109.5 . . ?
H65A C65 H65C 109.5 . . ?
H65B C65 H65C 109.5 . . ?
B59 C65 H65A 109.5 . . ?
B59 C65 H65B 109.5 . . ?
B59 C65 H65C 109.5 . . ?
C67 C66 B78 125.0(2) . . ?
C75 C66 C67 117.2(2) . . ?
C75 C66 B78 117.9(2) . . ?
C66 C67 C68 121.1(2) . . ?
C66 C67 C72 119.8(2) . . ?
C72 C67 C68 119.1(2) . . ?
C67 C68 B76 123.6(2) . . ?
C69 C68 C67 117.4(2) . . ?
C69 C68 B76 118.9(2) . . ?
C68 C69 H69 118.2 . . ?
C68 C69 C70 123.6(2) . . ?
C70 C69 H69 118.2 . . ?
C69 C70 H70 120.2 . . ?
C71 C70 C69 119.6(2) . . ?
C71 C70 H70 120.2 . . ?
C70 C71 H71 119.9 . . ?
C70 C71 C72 120.2(2) . . ?
C72 C71 H71 119.9 . . ?
C71 C72 C67 120.1(2) . . ?
C71 C72 C73 120.3(2) . . ?
C73 C72 C67 119.6(2) . . ?
C72 C73 H73 119.9 . . ?
C74 C73 C72 120.1(2) . . ?
C74 C73 H73 119.9 . . ?
C73 C74 H74 120.0 . . ?
C73 C74 C75 120.1(2) . . ?
C75 C74 H74 120.0 . . ?
C66 C75 C74 123.2(2) . . ?
C66 C75 H75 118.4 . . ?
C74 C75 H75 118.4 . . ?
H79A C79 H79B 109.5 . . ?
H79A C79 H79C 109.5 . . ?
H79B C79 H79C 109.5 . . ?
B78 C79 H79A 109.5 . . ?
B78 C79 H79B 109.5 . . ?
B78 C79 H79C 109.5 . . ?
H80A C80 H80B 109.5 . . ?
H80A C80 H80C 109.5 . . ?
H80B C80 H80C 109.5 . . ?
B78 C80 H80A 109.5 . . ?
B78 C80 H80B 109.5 . . ?
B78 C80 H80C 109.5 . . ?
H81A C81 H81B 109.5 . . ?
H81A C81 H81C 109.5 . . ?
H81B C81 H81C 109.5 . . ?
B76 C81 H81A 109.5 . . ?
B76 C81 H81B 109.5 . . ?
B76 C81 H81C 109.5 . . ?
H82A C82 H82B 109.5 . . ?
H82A C82 H82C 109.5 . . ?
H82B C82 H82C 109.5 . . ?
B76 C82 H82A 109.5 . . ?
B76 C82 H82B 109.5 . . ?
B76 C82 H82C 109.5 . . ?
C84 C83 B92 123.3(2) . . ?
C99 C83 C84 117.2(2) . . ?
C99 C83 B92 119.4(2) . . ?
C85 C84 C83 119.2(2) . . ?
C85 C84 C89 119.9(2) . . ?
C89 C84 C83 120.9(2) . . ?
C86 C85 C84 119.4(2) . . ?
C97 C85 C84 120.0(2) . . ?
C97 C85 C86 120.6(2) . . ?
C85 C86 H86 119.8 . . ?
C87 C86 C85 120.3(2) . . ?
C87 C86 H86 119.8 . . ?
C86 C87 H87 119.9 . . ?
C86 C87 C88 120.2(2) . . ?
C88 C87 H87 119.9 . . ?
C87 C88 H88 118.5 . . ?
C89 C88 C87 123.1(2) . . ?
C89 C88 H88 118.5 . . ?
C84 C89 B90 125.4(2) . . ?
C88 C89 C84 117.0(2) . . ?
C88 C89 B90 117.7(2) . . ?
H93A C93 H93B 109.5 . . ?
H93A C93 H93C 109.5 . . ?
H93B C93 H93C 109.5 . . ?
B92 C93 H93A 109.5 . . ?
B92 C93 H93B 109.5 . . ?
B92 C93 H93C 109.5 . . ?
H94A C94 H94B 109.5 . . ?
H94A C94 H94C 109.5 . . ?
H94B C94 H94C 109.5 . . ?
B92 C94 H94A 109.5 . . ?
B92 C94 H94B 109.5 . . ?
B92 C94 H94C 109.5 . . ?
H95A C95 H95B 109.5 . . ?
H95A C95 H95C 109.5 . . ?
H95B C95 H95C 109.5 . . ?
B90 C95 H95A 109.5 . . ?
B90 C95 H95B 109.5 . . ?
B90 C95 H95C 109.5 . . ?
H96A C96 H96B 109.5 . . ?
H96A C96 H96C 109.5 . . ?
H96B C96 H96C 109.5 . . ?
B90 C96 H96A 109.5 . . ?
B90 C96 H96B 109.5 . . ?
B90 C96 H96C 109.5 . . ?
C85 C97 H97 119.7 . . ?
C98 C97 C85 120.6(2) . . ?
C98 C97 H97 119.7 . . ?
C97 C98 H98 120.3 . . ?
C97 C98 C99 119.3(2) . . ?
C99 C98 H98 120.3 . . ?
C83 C99 C98 123.7(2) . . ?
C83 C99 H99 118.1 . . ?
C98 C99 H99 118.1 . . ?
N60 B59 C51 108.38(18) . . ?
N60 B59 C64 105.83(19) . . ?
N60 B59 C65 110.66(19) . . ?
C51 B59 C64 110.82(19) . . ?
C51 B59 C65 111.15(19) . . ?
C64 B59 C65 109.86(19) . . ?
N60 B61 C49 107.64(18) . . ?
N60 B61 C62 108.82(18) . . ?
N60 B61 C63 106.90(19) . . ?
C49 B61 C62 109.80(19) . . ?
C49 B61 C63 112.49(19) . . ?
C63 B61 C62 111.03(19) . . ?
N77 B76 C68 107.33(19) . . ?
N77 B76 C81 109.53(18) . . ?
N77 B76 C82 106.83(19) . . ?
C68 B76 C81 109.66(19) . . ?
C68 B76 C82 112.27(19) . . ?
C81 B76 C82 111.1(2) . . ?
N77 B78 C66 108.16(18) . . ?
N77 B78 C79 110.21(19) . . ?
N77 B78 C80 106.38(19) . . ?
C66 B78 C79 111.20(19) . . ?
C66 B78 C80 110.9(2) . . ?
C80 B78 C79 109.89(19) . . ?
N91 B90 C89 107.96(18) . . ?
N91 B90 C95 110.2(2) . . ?
N91 B90 C96 105.81(19) . . ?
C89 B90 C95 111.2(2) . . ?
C89 B90 C96 111.2(2) . . ?
C96 B90 C95 110.3(2) . . ?
N91 B92 C83 107.52(19) . . ?
N91 B92 C93 107.13(19) . . ?
N91 B92 C94 108.64(19) . . ?
C83 B92 C93 112.51(19) . . ?
C83 B92 C94 110.20(19) . . ?
C93 B92 C94 110.7(2) . . ?

loop_
_geom_bond_atom_site_label_1
_geom_bond_atom_site_label_2
_geom_bond_distance
_geom_bond_site_symmetry_2
_geom_bond_publ_flag
N2 H2 1.13(4) . ?
N2 C1 1.469(3) . ?
N2 C3 1.490(3) . ?
N2 C4 1.492(3) . ?
N11 H2 1.49(4) . ?
N11 C10 1.456(3) . ?
N11 C12 1.479(3) . ?
N11 C13 1.484(3) . ?
N18 H18 1.10(4) . ?
N18 C17 1.469(3) . ?
N18 C19 1.481(3) . ?
N18 C20 1.490(3) . ?
N27 H18 1.50(4) . ?
N27 C26 1.465(3) . ?
N27 C28 1.477(3) . ?
N27 C29 1.481(3) . ?
N34 H34 1.20(4) . ?
N34 C33 1.466(3) . ?
N34 C35 1.480(3) . ?
N34 C36 1.484(3) . ?
N43 H34 1.40(4) . ?
N43 C42 1.465(3) . ?
N43 C44 1.488(3) . ?
N43 C45 1.481(3) . ?
N60 H60A 0.90(3) . ?
N60 H60B 0.91(3) . ?
N60 B59 1.604(3) . ?
N60 B61 1.608(3) . ?
N77 H77A 0.91(3) . ?
N77 H77B 0.87(3) . ?
N77 B76 1.600(3) . ?
N77 B78 1.610(3) . ?
N91 H91A 0.93(3) . ?
N91 H91B 0.90(3) . ?
N91 B90 1.617(3) . ?
N91 B92 1.603(3) . ?
C1 C5 1.368(3) . ?
C1 C9 1.430(3) . ?
C3 H3A 0.9800 . ?
C3 H3B 0.9800 . ?
C3 H3C 0.9800 . ?
C4 H4A 0.9800 . ?
C4 H4B 0.9800 . ?
C4 H4C 0.9800 . ?
C5 H5 0.9500 . ?
C5 C6 1.411(4) . ?
C6 H6 0.9500 . ?
C6 C7 1.363(4) . ?
C7 H7 0.9500 . ?
C7 C8 1.413(3) . ?
C8 C9 1.429(3) . ?
C8 C16 1.416(3) . ?
C9 C10 1.429(3) . ?
C10 C14 1.369(3) . ?
C12 H12A 0.9800 . ?
C12 H12B 0.9800 . ?
C12 H12C 0.9800 . ?
C13 H13A 0.9800 . ?
C13 H13B 0.9800 . ?
C13 H13C 0.9800 . ?
C14 H14 0.9500 . ?
C14 C15 1.408(4) . ?
C15 H15 0.9500 . ?
C15 C16 1.363(4) . ?
C16 H16 0.9500 . ?
C17 C21 1.366(3) . ?
C17 C25 1.428(3) . ?
C19 H19A 0.9800 . ?
C19 H19B 0.9800 . ?
C19 H19C 0.9800 . ?
C20 H20A 0.9800 . ?
C20 H20B 0.9800 . ?
C20 H20C 0.9800 . ?
C21 H21 0.9500 . ?
C21 C22 1.412(4) . ?
C22 H22 0.9500 . ?
C22 C23 1.362(4) . ?
C23 H23 0.9500 . ?
C23 C24 1.419(3) . ?
C24 C25 1.428(3) . ?
C24 C32 1.416(3) . ?
C25 C26 1.431(3) . ?
C26 C30 1.366(3) . ?
C28 H28A 0.9800 . ?
C28 H28B 0.9800 . ?
C28 H28C 0.9800 . ?
C29 H29A 0.9800 . ?
C29 H29B 0.9800 . ?
C29 H29C 0.9800 . ?
C30 H30 0.9500 . ?
C30 C31 1.409(3) . ?
C31 H31 0.9500 . ?
C31 C32 1.364(4) . ?
C32 H32 0.9500 . ?
C33 C37 1.367(3) . ?
C33 C41 1.427(3) . ?
C35 H35A 0.9800 . ?
C35 H35B 0.9800 . ?
C35 H35C 0.9800 . ?
C36 H36A 0.9800 . ?
C36 H36B 0.9800 . ?
C36 H36C 0.9800 . ?
C37 H37 0.9500 . ?
C37 C38 1.412(4) . ?
C38 H38 0.9500 . ?
C38 C39 1.366(4) . ?
C39 H39 0.9500 . ?
C39 C40 1.417(4) . ?
C40 C41 1.429(3) . ?
C40 C48 1.426(4) . ?
C41 C42 1.428(3) . ?
C42 C46 1.371(3) . ?
C44 H44B 0.9800 . ?
C44 H44A 0.9800 . ?
C44 H44C 0.9800 . ?
C45 H45A 0.9800 . ?
C45 H45B 0.9800 . ?
C45 H45C 0.9800 . ?
C46 H46 0.9500 . ?
C46 C47 1.410(4) . ?
C47 H47 0.9500 . ?
C47 C48 1.355(4) . ?
C48 H48 0.9500 . ?
C49 C50 1.441(3) . ?
C49 C58 1.387(3) . ?
C49 B61 1.627(3) . ?
C50 C51 1.444(3) . ?
C50 C55 1.438(3) . ?
C51 C52 1.386(3) . ?
C51 B59 1.623(3) . ?
C52 H52 0.9500 . ?
C52 C53 1.409(3) . ?
C53 H53 0.9500 . ?
C53 C54 1.369(4) . ?
C54 H54 0.9500 . ?
C54 C55 1.415(3) . ?
C55 C56 1.418(3) . ?
C56 H56 0.9500 . ?
C56 C57 1.369(4) . ?
C57 H57 0.9500 . ?
C57 C58 1.409(3) . ?
C58 H58 0.9500 . ?
C62 H62A 0.9800 . ?
C62 H62B 0.9800 . ?
C62 H62C 0.9800 . ?
C62 B61 1.633(3) . ?
C63 H63A 0.9800 . ?
C63 H63B 0.9800 . ?
C63 H63C 0.9800 . ?
C63 B61 1.633(3) . ?
C64 H64A 0.9800 . ?
C64 H64B 0.9800 . ?
C64 H64C 0.9800 . ?
C64 B59 1.638(3) . ?
C65 H65A 0.9800 . ?
C65 H65B 0.9800 . ?
C65 H65C 0.9800 . ?
C65 B59 1.638(3) . ?
C66 C67 1.436(3) . ?
C66 C75 1.390(3) . ?
C66 B78 1.630(3) . ?
C67 C68 1.446(3) . ?
C67 C72 1.440(3) . ?
C68 C69 1.385(3) . ?
C68 B76 1.628(3) . ?
C69 H69 0.9500 . ?
C69 C70 1.411(3) . ?
C70 H70 0.9500 . ?
C70 C71 1.373(4) . ?
C71 H71 0.9500 . ?
C71 C72 1.417(4) . ?
C72 C73 1.424(4) . ?
C73 H73 0.9500 . ?
C73 C74 1.365(4) . ?
C74 H74 0.9500 . ?
C74 C75 1.411(3) . ?
C75 H75 0.9500 . ?
C79 H79A 0.9800 . ?
C79 H79B 0.9800 . ?
C79 H79C 0.9800 . ?
C79 B78 1.635(3) . ?
C80 H80A 0.9800 . ?
C80 H80B 0.9800 . ?
C80 H80C 0.9800 . ?
C80 B78 1.632(4) . ?
C81 H81A 0.9800 . ?
C81 H81B 0.9800 . ?
C81 H81C 0.9800 . ?
C81 B76 1.632(3) . ?
C82 H82A 0.9800 . ?
C82 H82B 0.9800 . ?
C82 H82C 0.9800 . ?
C82 B76 1.633(3) . ?
C83 C84 1.449(3) . ?
C83 C99 1.383(3) . ?
C83 B92 1.628(3) . ?
C84 C85 1.438(3) . ?
C84 C89 1.440(3) . ?
C85 C86 1.422(3) . ?
C85 C97 1.414(3) . ?
C86 H86 0.9500 . ?
C86 C87 1.362(4) . ?
C87 H87 0.9500 . ?
C87 C88 1.410(3) . ?
C88 H88 0.9500 . ?
C88 C89 1.392(3) . ?
C89 B90 1.627(3) . ?
C93 H93A 0.9800 . ?
C93 H93B 0.9800 . ?
C93 H93C 0.9800 . ?
C93 B92 1.630(4) . ?
C94 H94A 0.9800 . ?
C94 H94B 0.9800 . ?
C94 H94C 0.9800 . ?
C94 B92 1.632(3) . ?
C95 H95A 0.9800 . ?
C95 H95B 0.9800 . ?
C95 H95C 0.9800 . ?
C95 B90 1.636(3) . ?
C96 H96A 0.9800 . ?
C96 H96B 0.9800 . ?
C96 H96C 0.9800 . ?
C96 B90 1.636(4) . ?
C97 H97 0.9500 . ?
C97 C98 1.371(4) . ?
C98 H98 0.9500 . ?
C98 C99 1.412(3) . ?
C99 H99 0.9500 . ?
